data_7205720
loop_
_publ_author_name
'Lee, Chin-Fen'
'Hsu, Shu-Chun'
'Chan, Kai-Chao'
'Nurnabi, Mohammad'
'Lee, Chung-Chou'
'Wu, Jing-Yun'
'Lai, Long-Li'
'Lu, Kuang-Lieh'

_publ_section_title
;
 Self-adaptation of a conformationally flexible yet restricted
 &#x201C;piperazine-pyrazine&#x201D; building block toward the design
 of coordination polymers
;
_journal_issue 8
_journal_name_full CrystEngComm
_journal_page_first 2960
_journal_paper_doi 10.1039/c0ce00703j
_journal_volume 13
_journal_year 2011
_chemical_formula_moiety 'C52 H56 Cd2 N18 O11'
_chemical_formula_sum 'C52 H56 Cd2 N18 O11'
_chemical_formula_weight 1333.95
_chemical_name_systematic
;
?
;
_space_group_IT_number 2
_symmetry_cell_setting triclinic
_symmetry_space_group_name_Hall '-P 1'
_symmetry_space_group_name_H-M 'P -1'
_atom_sites_solution_hydrogens geom
_atom_sites_solution_primary direct
_atom_sites_solution_secondary difmap
_audit_creation_method SHELXL-97
_cell_angle_alpha 85.2730(10)
_cell_angle_beta 73.3010(10)
_cell_angle_gamma 67.7280(10)
_cell_formula_units_Z 1
_cell_length_a 10.3434(2)
_cell_length_b 10.5131(2)
_cell_length_c 13.7616(4)
_cell_measurement_reflns_used 13328
_cell_measurement_temperature 200(2)
_cell_measurement_theta_max 25.35
_cell_measurement_theta_min 2.037
_cell_volume 1325.82(5)
_computing_cell_refinement 'HKL Scalepack (Otwinowski & Minor 1997)'
_computing_data_collection 'Collect (Nonius BV, 1997-2000)'
_computing_data_reduction 'HKL Denzo and Scalepack (Otwinowski & Minor 1997'
_computing_molecular_graphics 'Ortep-3 for Windows (Farrugia, 1997)'
_computing_publication_material 'WinGX publication routines (Farrugia, 1999)'
_computing_structure_refinement 'SHELXL-97 (Sheldrick, 1997)'
_computing_structure_solution 'SHELXS-86 (Sheldrick, 1986)'
_diffrn_ambient_temperature 200(2)
_diffrn_detector_area_resol_mean 9
_diffrn_measured_fraction_theta_full 0.969
_diffrn_measured_fraction_theta_max 0.969
_diffrn_measurement_device_type KappaCCD
_diffrn_measurement_method 'CCD rotation images, thick slices'
_diffrn_radiation_monochromator graphite
_diffrn_radiation_source 'fine-focus sealed tube'
_diffrn_radiation_type MoK\a
_diffrn_radiation_wavelength 0.71073
_diffrn_reflns_av_R_equivalents 0.0581
_diffrn_reflns_av_sigmaI/netI 0.0461
_diffrn_reflns_limit_h_max 12
_diffrn_reflns_limit_h_min -12
_diffrn_reflns_limit_k_max 12
_diffrn_reflns_limit_k_min -12
_diffrn_reflns_limit_l_max 14
_diffrn_reflns_limit_l_min -16
_diffrn_reflns_number 13140
_diffrn_reflns_theta_full 25.31
_diffrn_reflns_theta_max 25.31
_diffrn_reflns_theta_min 2.09
_exptl_absorpt_coefficient_mu 0.883
_exptl_absorpt_correction_T_max 0.9901
_exptl_absorpt_correction_T_min 0.6287
_exptl_absorpt_correction_type multi-scan
_exptl_absorpt_process_details
;
?
;
_exptl_crystal_colour brown
_exptl_crystal_density_diffrn 1.671
_exptl_crystal_density_method 'not measured'
_exptl_crystal_description prism
_exptl_crystal_F_000 678
_exptl_crystal_size_max 0.4
_exptl_crystal_size_mid 0.25
_exptl_crystal_size_min 0.1
_refine_diff_density_max 0.618
_refine_diff_density_min -1.181
_refine_diff_density_rms 0.180
_refine_ls_extinction_coef 0.0107(13)
_refine_ls_extinction_expression Fc^*^=kFc[1+0.001xFc^2^\l^3^/sin(2\q)]^-1/4^
_refine_ls_extinction_method SHELXL
_refine_ls_goodness_of_fit_ref 0.980
_refine_ls_hydrogen_treatment constr
_refine_ls_matrix_type full
_refine_ls_number_parameters 380
_refine_ls_number_reflns 4688
_refine_ls_number_restraints 0
_refine_ls_restrained_S_all 0.980
_refine_ls_R_factor_all 0.0414
_refine_ls_R_factor_gt 0.0355
_refine_ls_shift/su_max 0.000
_refine_ls_shift/su_mean 0.000
_refine_ls_structure_factor_coef Fsqd
_refine_ls_weighting_details 'calc w=1/[\s^2^(Fo^2^)+(0.0711P)^2^+1.4927P] where P=(Fo^2^+2Fc^2^)/3'
_refine_ls_weighting_scheme calc
_refine_ls_wR_factor_gt 0.0990
_refine_ls_wR_factor_ref 0.1056
_reflns_number_gt 4310
_reflns_number_total 4688
_reflns_threshold_expression >2sigma(I)
_cod_data_source_file c0ce00703j.txt
_cod_data_source_block 6169
_cod_database_code 7205720

loop_
_symmetry_equiv_pos_as_xyz
'x, y, z'
'-x, -y, -z'

loop_
_atom_site_label
_atom_site_type_symbol
_atom_site_fract_x
_atom_site_fract_y
_atom_site_fract_z
_atom_site_U_iso_or_equiv
_atom_site_adp_type
_atom_site_occupancy
_atom_site_symmetry_multiplicity
_atom_site_calc_flag
_atom_site_refinement_flags
_atom_site_disorder_assembly
_atom_site_disorder_group
Cd1 Cd 0.08443(2) -0.08288(2) 0.291392(17) 0.02191(13) Uani 1 1 d . . .
O1 O -0.1479(3) 0.0455(3) 0.41829(19) 0.0283(5) Uani 1 1 d . . .
O2 O -0.1211(2) -0.1458(3) 0.34626(19) 0.0301(6) Uani 1 1 d . . .
O3 O 0.2215(3) -0.2803(3) 0.2085(2) 0.0406(7) Uani 1 1 d . . .
O4 O 0.3417(3) -0.1537(3) 0.1211(3) 0.0493(8) Uani 1 1 d . . .
O5 O 0.1785(3) -0.1935(3) 0.42099(19) 0.0301(6) Uani 1 1 d . . .
H5A H 0.1774 -0.1460 0.4685 0.036 Uiso 1 1 d R . .
H5B H 0.2562 -0.2648 0.4102 0.036 Uiso 1 1 d R . .
O6 O 0.5094(10) 0.0341(8) 0.0391(7) 0.077(2) Uani 0.50 1 d P . .
H6A H 0.4568 0.0352 0.0994 0.092 Uiso 0.50 1 d PR . .
H6B H 0.5597 0.0820 0.0392 0.092 Uiso 0.50 1 d PR . .
N1 N -0.0245(3) 0.0544(3) 0.1714(2) 0.0280(7) Uani 1 1 d . . .
N2 N -0.1370(4) 0.2114(4) 0.0213(3) 0.0405(8) Uani 1 1 d . . .
N3 N 0.0672(3) 0.2660(3) -0.0372(2) 0.0343(7) Uani 1 1 d . . .
N4 N 0.2374(3) 0.3783(3) -0.1938(3) 0.0347(7) Uani 1 1 d . . .
N5 N 0.2564(3) 0.5737(3) -0.2785(3) 0.0366(7) Uani 1 1 d . . .
N6 N 0.5535(3) 0.4276(3) -0.3637(3) 0.0347(7) Uani 1 1 d . . .
N7 N 0.1711(3) 0.0886(3) 0.3094(2) 0.0257(6) Uani 1 1 d . . .
N8 N 0.2725(3) 0.2926(3) 0.3290(3) 0.0383(8) Uani 1 1 d . . .
N9 N 0.0375(3) 0.4435(3) 0.4012(2) 0.0304(7) Uani 1 1 d . . .
C1 C -0.1974(3) -0.0426(3) 0.4044(3) 0.0227(7) Uani 1 1 d . . .
C2 C -0.3535(3) -0.0203(3) 0.4548(2) 0.0217(7) Uani 1 1 d . . .
C3 C -0.4477(4) 0.0991(3) 0.5117(3) 0.0269(7) Uani 1 1 d . . .
H3 H -0.4131 0.1663 0.5196 0.032 Uiso 1 1 calc R . .
C4 C -0.4079(4) -0.1191(4) 0.4434(3) 0.0274(7) Uani 1 1 d . . .
H4 H -0.3465 -0.1993 0.4052 0.033 Uiso 1 1 calc R . .
C5 C 0.3203(4) -0.2637(4) 0.1364(3) 0.0365(9) Uani 1 1 d . . .
C6 C 0.4154(4) -0.3866(4) 0.0664(3) 0.0302(8) Uani 1 1 d . . .
C7 C 0.5154(4) -0.3747(4) -0.0218(3) 0.0326(8) Uani 1 1 d . . .
H7 H 0.5269 -0.2910 -0.0366 0.039 Uiso 1 1 calc R . .
C8 C 0.4013(4) -0.5134(4) 0.0884(3) 0.0335(8) Uani 1 1 d . . .
H8 H 0.3356 -0.5229 0.1481 0.040 Uiso 1 1 calc R . .
C9 C -0.1529(4) 0.0643(5) 0.1616(3) 0.0399(9) Uani 1 1 d . . .
H9 H -0.2055 0.0174 0.2050 0.048 Uiso 1 1 calc R . .
C10 C -0.2068(5) 0.1436(6) 0.0876(4) 0.0528(13) Uani 1 1 d . . .
H10 H -0.2974 0.1504 0.0836 0.063 Uiso 1 1 calc R . .
C11 C -0.0083(4) 0.2005(4) 0.0302(3) 0.0290(8) Uani 1 1 d . . .
C12 C 0.0469(4) 0.1203(4) 0.1069(3) 0.0345(8) Uani 1 1 d . . .
H12 H 0.1369 0.1139 0.1121 0.041 Uiso 1 1 calc R . .
C13 C 0.0089(4) 0.3464(4) -0.1173(3) 0.0383(9) Uani 1 1 d . . .
H13A H -0.0952 0.3946 -0.0909 0.046 Uiso 1 1 calc R . .
H13B H 0.0259 0.2852 -0.1725 0.046 Uiso 1 1 calc R . .
C14 C 0.0800(4) 0.4485(4) -0.1564(3) 0.0396(10) Uani 1 1 d . . .
H14A H 0.0423 0.4990 -0.2109 0.047 Uiso 1 1 calc R . .
H14B H 0.0572 0.5138 -0.1024 0.047 Uiso 1 1 calc R . .
C15 C 0.3020(4) 0.2491(5) -0.1485(4) 0.0483(11) Uani 1 1 d . . .
H15A H 0.3996 0.2378 -0.1487 0.058 Uiso 1 1 calc R . .
H15B H 0.3096 0.1744 -0.1894 0.058 Uiso 1 1 calc R . .
C16 C 0.2179(5) 0.2403(6) -0.0440(4) 0.0584(15) Uani 1 1 d . . .
H16A H 0.2618 0.1495 -0.0193 0.070 Uiso 1 1 calc R . .
H16B H 0.2212 0.3069 -0.0010 0.070 Uiso 1 1 calc R . .
C17 C 0.3211(4) 0.4413(4) -0.2576(3) 0.0291(8) Uani 1 1 d . . .
C18 C 0.4704(4) 0.3699(4) -0.3033(3) 0.0299(8) Uani 1 1 d . . .
H18 H 0.5115 0.2773 -0.2899 0.036 Uiso 1 1 calc R . .
C19 C 0.4901(4) 0.5620(4) -0.3808(3) 0.0412(10) Uani 1 1 d . . .
H19 H 0.5461 0.6083 -0.4211 0.049 Uiso 1 1 calc R . .
C20 C 0.3440(4) 0.6312(4) -0.3394(4) 0.0427(10) Uani 1 1 d . . .
H20 H 0.3036 0.7232 -0.3547 0.051 Uiso 1 1 calc R . .
C21 C 0.0811(4) 0.2094(4) 0.3520(3) 0.0283(8) Uani 1 1 d . . .
H21 H -0.0177 0.2258 0.3761 0.034 Uiso 1 1 calc R . .
C22 C 0.1304(4) 0.3151(4) 0.3621(3) 0.0257(7) Uani 1 1 d . . .
C23 C 0.3601(4) 0.1694(4) 0.2862(4) 0.0442(10) Uani 1 1 d . . .
H23 H 0.4591 0.1517 0.2625 0.053 Uiso 1 1 calc R . .
C24 C 0.3138(4) 0.0676(4) 0.2749(3) 0.0355(9) Uani 1 1 d . . .
H24 H 0.3802 -0.0159 0.2435 0.043 Uiso 1 1 calc R . .
C25 C -0.1058(4) 0.4666(4) 0.4716(3) 0.0301(8) Uani 1 1 d . . .
H25A H -0.1412 0.3982 0.4585 0.036 Uiso 1 1 calc R . .
H25B H -0.1738 0.5567 0.4616 0.036 Uiso 1 1 calc R . .
C26 C 0.0964(4) 0.5429(4) 0.4196(3) 0.0315(8) Uani 1 1 d . . .
H26A H 0.0340 0.6351 0.4080 0.038 Uiso 1 1 calc R . .
H26B H 0.1923 0.5238 0.3730 0.038 Uiso 1 1 calc R . .

loop_
_atom_site_aniso_label
_atom_site_aniso_U_11
_atom_site_aniso_U_22
_atom_site_aniso_U_33
_atom_site_aniso_U_23
_atom_site_aniso_U_13
_atom_site_aniso_U_12
Cd1 0.01720(17) 0.02103(17) 0.02416(17) -0.00290(10) -0.00084(10) -0.00634(11)
O1 0.0229(12) 0.0318(13) 0.0293(13) -0.0042(10) -0.0009(10) -0.0129(11)
O2 0.0188(12) 0.0289(13) 0.0356(14) -0.0076(11) 0.0025(10) -0.0070(10)
O3 0.0326(15) 0.0417(16) 0.0288(14) -0.0142(12) -0.0036(12) 0.0059(12)
O4 0.0371(16) 0.0373(17) 0.067(2) -0.0275(15) -0.0120(15) -0.0027(13)
O5 0.0314(14) 0.0247(13) 0.0296(13) -0.0030(10) -0.0088(11) -0.0043(11)
O6 0.091(6) 0.070(5) 0.077(6) 0.011(4) -0.028(5) -0.035(5)
N1 0.0247(15) 0.0301(16) 0.0281(16) 0.0025(13) -0.0044(13) -0.0115(13)
N2 0.0283(17) 0.056(2) 0.042(2) 0.0158(16) -0.0160(15) -0.0189(16)
N3 0.0236(16) 0.0446(19) 0.0353(18) 0.0102(14) -0.0106(13) -0.0132(14)
N4 0.0219(15) 0.0302(17) 0.0446(19) 0.0116(14) -0.0039(13) -0.0077(13)
N5 0.0295(17) 0.0317(17) 0.044(2) 0.0082(14) -0.0075(14) -0.0101(14)
N6 0.0280(16) 0.0363(18) 0.0370(18) 0.0065(14) -0.0060(14) -0.0124(14)
N7 0.0270(15) 0.0237(15) 0.0262(15) -0.0022(12) -0.0038(12) -0.0110(13)
N8 0.0268(17) 0.0314(17) 0.055(2) -0.0072(15) -0.0011(15) -0.0149(14)
N9 0.0274(16) 0.0249(15) 0.0374(17) -0.0035(13) -0.0016(13) -0.0129(13)
C1 0.0164(16) 0.0246(17) 0.0222(17) 0.0031(13) -0.0020(13) -0.0053(14)
C2 0.0171(16) 0.0237(17) 0.0208(16) 0.0000(13) -0.0014(13) -0.0065(14)
C3 0.0205(17) 0.0237(17) 0.035(2) -0.0036(14) -0.0012(14) -0.0100(14)
C4 0.0213(17) 0.0240(17) 0.0315(19) -0.0052(14) 0.0000(14) -0.0069(14)
C5 0.0247(19) 0.039(2) 0.038(2) -0.0152(17) -0.0132(17) 0.0035(17)
C6 0.0208(17) 0.0309(19) 0.033(2) -0.0101(15) -0.0086(15) 0.0000(15)
C7 0.0272(19) 0.0268(18) 0.038(2) -0.0087(15) -0.0074(16) -0.0024(15)
C8 0.0208(18) 0.038(2) 0.031(2) -0.0078(16) -0.0024(15) -0.0012(16)
C9 0.036(2) 0.052(2) 0.039(2) 0.0153(19) -0.0143(18) -0.025(2)
C10 0.038(2) 0.084(4) 0.052(3) 0.029(3) -0.023(2) -0.037(2)
C11 0.0247(18) 0.033(2) 0.0275(19) -0.0002(15) -0.0055(14) -0.0096(16)
C12 0.0269(19) 0.044(2) 0.034(2) 0.0081(17) -0.0105(16) -0.0143(17)
C13 0.0276(19) 0.052(2) 0.038(2) 0.0132(18) -0.0126(17) -0.0164(18)
C14 0.0240(19) 0.040(2) 0.045(2) 0.0117(18) -0.0048(17) -0.0069(17)
C15 0.030(2) 0.049(3) 0.053(3) 0.020(2) -0.0067(19) -0.009(2)
C16 0.031(2) 0.091(4) 0.058(3) 0.040(3) -0.020(2) -0.031(3)
C17 0.0269(18) 0.0298(19) 0.0321(19) 0.0042(15) -0.0084(15) -0.0126(15)
C18 0.0258(18) 0.0268(18) 0.033(2) 0.0030(15) -0.0066(15) -0.0065(15)
C19 0.033(2) 0.038(2) 0.050(3) 0.0110(19) -0.0075(18) -0.0162(18)
C20 0.033(2) 0.033(2) 0.057(3) 0.0131(19) -0.0101(19) -0.0102(18)
C21 0.0247(18) 0.0277(18) 0.034(2) -0.0023(15) -0.0037(15) -0.0140(15)
C22 0.0260(18) 0.0252(17) 0.0256(18) 0.0006(14) -0.0032(14) -0.0122(15)
C23 0.025(2) 0.038(2) 0.066(3) -0.012(2) -0.0008(19) -0.0142(18)
C24 0.0246(18) 0.0291(19) 0.048(2) -0.0096(17) -0.0029(16) -0.0075(16)
C25 0.0253(18) 0.0238(18) 0.042(2) -0.0041(15) -0.0071(15) -0.0111(15)
C26 0.0292(19) 0.0199(17) 0.041(2) -0.0032(15) 0.0022(16) -0.0128(15)

loop_
_atom_type_symbol
_atom_type_description
_atom_type_scat_dispersion_real
_atom_type_scat_dispersion_imag
_atom_type_scat_source
C C 0.0033 0.0016 'International Tables Vol C Tables 4.2.6.8 and 6.1.1.4'
H H 0.0000 0.0000 'International Tables Vol C Tables 4.2.6.8 and 6.1.1.4'
Cd Cd -0.8075 1.2024 'International Tables Vol C Tables 4.2.6.8 and 6.1.1.4'
N N 0.0061 0.0033 'International Tables Vol C Tables 4.2.6.8 and 6.1.1.4'
O O 0.0106 0.0060 'International Tables Vol C Tables 4.2.6.8 and 6.1.1.4'

loop_
_geom_angle_atom_site_label_1
_geom_angle_atom_site_label_2
_geom_angle_atom_site_label_3
_geom_angle
_geom_angle_site_symmetry_1
_geom_angle_site_symmetry_3
_geom_angle_publ_flag
O3 Cd1 O5 83.41(10) . . ?
O3 Cd1 N1 103.44(10) . . ?
O5 Cd1 N1 173.10(9) . . ?
O3 Cd1 N7 123.96(11) . . ?
O5 Cd1 N7 87.29(9) . . ?
N1 Cd1 N7 88.13(10) . . ?
O3 Cd1 O2 92.72(10) . . ?
O5 Cd1 O2 93.24(9) . . ?
N1 Cd1 O2 87.34(9) . . ?
N7 Cd1 O2 143.05(9) . . ?
O3 Cd1 O1 145.60(10) . . ?
O5 Cd1 O1 89.48(9) . . ?
N1 Cd1 O1 85.29(9) . . ?
N7 Cd1 O1 89.07(9) . . ?
O2 Cd1 O1 54.01(8) . . ?
C1 O1 Cd1 89.07(19) . . ?
C1 O2 Cd1 94.9(2) . . ?
C5 O3 Cd1 109.4(3) . . ?
Cd1 O5 H5A 119.2 . . ?
Cd1 O5 H5B 121.9 . . ?
H5A O5 H5B 107.7 . . ?
O6 O6 H6A 118.2 2_655 . ?
O6 O6 H6B 133.9 2_655 . ?
H6A O6 H6B 107.7 . . ?
C12 N1 C9 117.6(3) . . ?
C12 N1 Cd1 118.6(2) . . ?
C9 N1 Cd1 123.7(2) . . ?
C10 N2 C11 116.4(3) . . ?
C11 N3 C16 121.4(3) . . ?
C11 N3 C13 120.8(3) . . ?
C16 N3 C13 117.0(3) . . ?
C17 N4 C15 121.4(3) . . ?
C17 N4 C14 121.0(3) . . ?
C15 N4 C14 116.9(3) . . ?
C20 N5 C17 115.7(3) . . ?
C18 N6 C19 116.7(3) . . ?
C21 N7 C24 117.8(3) . . ?
C21 N7 Cd1 120.9(2) . . ?
C24 N7 Cd1 121.3(2) . . ?
C23 N8 C22 116.5(3) . . ?
C22 N9 C26 119.7(3) . . ?
C22 N9 C25 121.6(3) . . ?
C26 N9 C25 111.5(3) . . ?
O2 C1 O1 121.9(3) . . ?
O2 C1 C2 118.7(3) . . ?
O1 C1 C2 119.4(3) . . ?
C3 C2 C4 118.6(3) . . ?
C3 C2 C1 121.5(3) . . ?
C4 C2 C1 119.9(3) . . ?
C4 C3 C2 120.8(3) 2_456 . ?
C4 C3 H3 119.6 2_456 . ?
C2 C3 H3 119.6 . . ?
C3 C4 C2 120.6(3) 2_456 . ?
C3 C4 H4 119.7 2_456 . ?
C2 C4 H4 119.7 . . ?
O4 C5 O3 124.0(4) . . ?
O4 C5 C6 120.0(4) . . ?
O3 C5 C6 116.0(4) . . ?
C7 C6 C8 119.1(3) . . ?
C7 C6 C5 120.5(4) . . ?
C8 C6 C5 120.4(4) . . ?
C6 C7 C8 120.4(4) . 2_645 ?
C6 C7 H7 119.8 . . ?
C8 C7 H7 119.8 2_645 . ?
C7 C8 C6 120.5(4) 2_645 . ?
C7 C8 H8 119.8 2_645 . ?
C6 C8 H8 119.8 . . ?
N1 C9 C10 120.0(4) . . ?
N1 C9 H9 120.0 . . ?
C10 C9 H9 120.0 . . ?
N2 C10 C9 123.7(4) . . ?
N2 C10 H10 118.1 . . ?
C9 C10 H10 118.1 . . ?
N2 C11 N3 118.1(3) . . ?
N2 C11 C12 120.1(3) . . ?
N3 C11 C12 121.8(3) . . ?
N1 C12 C11 122.2(3) . . ?
N1 C12 H12 118.9 . . ?
C11 C12 H12 118.9 . . ?
N3 C13 C14 110.6(3) . . ?
N3 C13 H13A 109.5 . . ?
C14 C13 H13A 109.5 . . ?
N3 C13 H13B 109.5 . . ?
C14 C13 H13B 109.5 . . ?
H13A C13 H13B 108.1 . . ?
N4 C14 C13 110.4(3) . . ?
N4 C14 H14A 109.6 . . ?
C13 C14 H14A 109.6 . . ?
N4 C14 H14B 109.6 . . ?
C13 C14 H14B 109.6 . . ?
H14A C14 H14B 108.1 . . ?
N4 C15 C16 112.7(4) . . ?
N4 C15 H15A 109.0 . . ?
C16 C15 H15A 109.0 . . ?
N4 C15 H15B 109.0 . . ?
C16 C15 H15B 109.0 . . ?
H15A C15 H15B 107.8 . . ?
N3 C16 C15 111.9(4) . . ?
N3 C16 H16A 109.2 . . ?
C15 C16 H16A 109.2 . . ?
N3 C16 H16B 109.2 . . ?
C15 C16 H16B 109.2 . . ?
H16A C16 H16B 107.9 . . ?
N5 C17 N4 118.2(3) . . ?
N5 C17 C18 120.2(3) . . ?
N4 C17 C18 121.6(3) . . ?
N6 C18 C17 123.1(3) . . ?
N6 C18 H18 118.5 . . ?
C17 C18 H18 118.5 . . ?
N6 C19 C20 120.7(4) . . ?
N6 C19 H19 119.7 . . ?
C20 C19 H19 119.7 . . ?
N5 C20 C19 123.6(4) . . ?
N5 C20 H20 118.2 . . ?
C19 C20 H20 118.2 . . ?
N7 C21 C22 121.9(3) . . ?
N7 C21 H21 119.0 . . ?
C22 C21 H21 119.0 . . ?
N8 C22 N9 117.5(3) . . ?
N8 C22 C21 119.8(3) . . ?
N9 C22 C21 122.6(3) . . ?
N8 C23 C24 124.2(4) . . ?
N8 C23 H23 117.9 . . ?
C24 C23 H23 117.9 . . ?
N7 C24 C23 119.7(3) . . ?
N7 C24 H24 120.1 . . ?
C23 C24 H24 120.1 . . ?
N9 C25 C26 110.0(3) . 2_566 ?
N9 C25 H25A 109.7 . . ?
C26 C25 H25A 109.7 2_566 . ?
N9 C25 H25B 109.7 . . ?
C26 C25 H25B 109.7 2_566 . ?
H25A C25 H25B 108.2 . . ?
N9 C26 C25 109.6(3) . 2_566 ?
N9 C26 H26A 109.8 . . ?
C25 C26 H26A 109.8 2_566 . ?
N9 C26 H26B 109.8 . . ?
C25 C26 H26B 109.8 2_566 . ?
H26A C26 H26B 108.2 . . ?

loop_
_geom_bond_atom_site_label_1
_geom_bond_atom_site_label_2
_geom_bond_distance
_geom_bond_site_symmetry_2
_geom_bond_publ_flag
Cd1 O3 2.202(3) . ?
Cd1 O5 2.297(2) . ?
Cd1 N1 2.350(3) . ?
Cd1 N7 2.354(3) . ?
Cd1 O2 2.364(2) . ?
Cd1 O1 2.483(2) . ?
O1 C1 1.266(4) . ?
O2 C1 1.254(4) . ?
O3 C5 1.258(5) . ?
O4 C5 1.248(5) . ?
O5 H5A 0.8500 . ?
O5 H5B 0.8500 . ?
O6 O6 1.437(17) 2_655 ?
O6 H6A 0.8501 . ?
O6 H6B 0.8500 . ?
N1 C12 1.312(5) . ?
N1 C9 1.337(5) . ?
N2 C10 1.329(5) . ?
N2 C11 1.333(5) . ?
N3 C11 1.353(5) . ?
N3 C16 1.453(5) . ?
N3 C13 1.461(5) . ?
N4 C17 1.363(5) . ?
N4 C15 1.446(5) . ?
N4 C14 1.460(5) . ?
N5 C20 1.336(5) . ?
N5 C17 1.344(5) . ?
N6 C18 1.303(5) . ?
N6 C19 1.346(5) . ?
N7 C21 1.317(5) . ?
N7 C24 1.349(5) . ?
N8 C23 1.332(5) . ?
N8 C22 1.339(5) . ?
N9 C22 1.369(5) . ?
N9 C26 1.463(4) . ?
N9 C25 1.462(5) . ?
C1 C2 1.496(4) . ?
C2 C3 1.391(5) . ?
C2 C4 1.394(5) . ?
C3 C4 1.382(5) 2_456 ?
C3 H3 0.9300 . ?
C4 C3 1.382(5) 2_456 ?
C4 H4 0.9300 . ?
C5 C6 1.505(5) . ?
C6 C7 1.382(5) . ?
C6 C8 1.394(6) . ?
C7 C8 1.386(5) 2_645 ?
C7 H7 0.9300 . ?
C8 C7 1.386(5) 2_645 ?
C8 H8 0.9300 . ?
C9 C10 1.369(6) . ?
C9 H9 0.9300 . ?
C10 H10 0.9300 . ?
C11 C12 1.410(5) . ?
C12 H12 0.9300 . ?
C13 C14 1.503(5) . ?
C13 H13A 0.9700 . ?
C13 H13B 0.9700 . ?
C14 H14A 0.9700 . ?
C14 H14B 0.9700 . ?
C15 C16 1.467(6) . ?
C15 H15A 0.9700 . ?
C15 H15B 0.9700 . ?
C16 H16A 0.9700 . ?
C16 H16B 0.9700 . ?
C17 C18 1.409(5) . ?
C18 H18 0.9300 . ?
C19 C20 1.370(6) . ?
C19 H19 0.9300 . ?
C20 H20 0.9300 . ?
C21 C22 1.418(5) . ?
C21 H21 0.9300 . ?
C23 C24 1.362(6) . ?
C23 H23 0.9300 . ?
C24 H24 0.9300 . ?
C25 C26 1.521(6) 2_566 ?
C25 H25A 0.9700 . ?
C25 H25B 0.9700 . ?
C26 C25 1.521(6) 2_566 ?
C26 H26A 0.9700 . ?
C26 H26B 0.9700 . ?
